data_2239603
loop_
_publ_author_name
'Starosta, Wojciech'
'Leciejewicz, Janusz'

_publ_section_title
;
 <i>catena</i>-Poly[[lithium-\m~2~-(dihydrogen
 pyrazine-2,3,5,6-tetracarboxylato)-\k^6^<i>O</i>^2^,<i>N</i>^1^,<i>O</i>^6^;<i>O</i>^3^,<i>N</i>^4^,<i>O</i>^5^-lithium-di-\m-aqua-\k^4^<i>O</i>:<i>O</i>]
 2.5-hydrate]
;
_journal_issue 6
_journal_name_full 'Acta Crystallographica Section E'
_journal_page_first m234
_journal_page_last m235
_journal_paper_doi 10.1107/S160053681401174X
_journal_volume 70
_journal_year 2014
_chemical_formula_iupac '[Li (C8 H2 N2 O8) (H2 O)2] , 2.5H2 O'
_chemical_formula_moiety 'C8 H6 Li2 N2 O10, 2.5(H2 O)'
_chemical_formula_sum 'C8 H11 Li2 N2 O12.5'
_chemical_formula_weight 349.06
_chemical_name_systematic
'<i>catena</i>-Poly[[lithium-\m~2~-(dihydrogen pyrazine-2,3,5,6-tetracarboxylato)-\k^6^<i>O</i>^2^,<i>N</i>^1^,<i>O</i>^6^;<i>O</i>^3^,<i>N</i>^4^,<i>O</i>^5^-lithium-di-\m-aqua-\k^4^<i>O</i>:<i>O</i>] 2.5-hydrate]'
_space_group_IT_number 63
_symmetry_cell_setting orthorhombic
_symmetry_space_group_name_Hall '-C 2c 2'
_symmetry_space_group_name_H-M 'C m c m'
_atom_sites_solution_hydrogens geom
_atom_sites_solution_primary direct
_atom_sites_solution_secondary difmap
_audit_creation_method SHELXL-97
_cell_angle_alpha 90.00
_cell_angle_beta 90.00
_cell_angle_gamma 90.00
_cell_formula_units_Z 4
_cell_length_a 12.0554(3)
_cell_length_b 6.39040(17)
_cell_length_c 19.3383(4)
_cell_measurement_reflns_used 3296
_cell_measurement_temperature 293(2)
_cell_measurement_theta_max 31.8630
_cell_measurement_theta_min 3.7550
_cell_volume 1489.80(6)
_computing_cell_refinement '<i>CrysAlis PRO</i> (Agilent, 2011)'
_computing_data_collection '<i>CrysAlis PRO</i> (Agilent, 2011)'
_computing_data_reduction '<i>CrysAlis PRO</i> (Agilent, 2011)'
_computing_molecular_graphics 'SHELXTL (Sheldrick, 2008)'
_computing_publication_material 'SHELXTL (Sheldrick, 2008)'
_computing_structure_refinement 'SHELXL97 (Sheldrick, 2008)'
_computing_structure_solution 'SHELXS97 (Sheldrick, 2008)'
_diffrn_ambient_temperature 293(2)
_diffrn_detector_area_resol_mean 16.0131
_diffrn_measured_fraction_theta_full 0.989
_diffrn_measured_fraction_theta_max 0.989
_diffrn_measurement_device_type 'Agilent SuperNova (Dual, Cu at zero, Eos)'
_diffrn_measurement_method '\w scans'
_diffrn_radiation_monochromator mirror
_diffrn_radiation_source 'SuperNova (Mo) X-ray Source'
_diffrn_radiation_type MoK\a
_diffrn_radiation_wavelength 0.71073
_diffrn_reflns_av_R_equivalents 0.0292
_diffrn_reflns_av_sigmaI/netI 0.0174
_diffrn_reflns_limit_h_max 16
_diffrn_reflns_limit_h_min -16
_diffrn_reflns_limit_k_max 8
_diffrn_reflns_limit_k_min -8
_diffrn_reflns_limit_l_max 27
_diffrn_reflns_limit_l_min -27
_diffrn_reflns_number 7496
_diffrn_reflns_theta_full 30.00
_diffrn_reflns_theta_max 30.00
_diffrn_reflns_theta_min 3.38
_exptl_absorpt_coefficient_mu 0.147
_exptl_absorpt_correction_T_max 1.00000
_exptl_absorpt_correction_T_min 0.70048
_exptl_absorpt_correction_type multi-scan
_exptl_absorpt_process_details '(<i>CrysAlis PRO</i>; Agilent, 2011)'
_exptl_crystal_colour colourless
_exptl_crystal_density_diffrn 1.556
_exptl_crystal_density_method 'not measured'
_exptl_crystal_description block
_exptl_crystal_F_000 716
_exptl_crystal_size_max 0.24
_exptl_crystal_size_mid 0.20
_exptl_crystal_size_min 0.05
_refine_diff_density_max 0.247
_refine_diff_density_min -0.287
_refine_ls_extinction_method none
_refine_ls_goodness_of_fit_ref 1.074
_refine_ls_hydrogen_treatment mixed
_refine_ls_matrix_type full
_refine_ls_number_parameters 85
_refine_ls_number_reflns 1151
_refine_ls_number_restraints 3
_refine_ls_restrained_S_all 1.073
_refine_ls_R_factor_all 0.0477
_refine_ls_R_factor_gt 0.0421
_refine_ls_shift/su_max 0.000
_refine_ls_shift/su_mean 0.000
_refine_ls_structure_factor_coef Fsqd
_refine_ls_weighting_details 'calc w=1/[\s^2^(Fo^2^)+(0.0592P)^2^+0.9014P] where P=(Fo^2^+2Fc^2^)/3'
_refine_ls_weighting_scheme calc
_refine_ls_wR_factor_gt 0.1172
_refine_ls_wR_factor_ref 0.1220
_reflns_number_gt 997
_reflns_number_total 1151
_reflns_threshold_expression I>2\s(I)
_cod_data_source_file hb7224sup1.cf
_cod_data_source_block I
_cod_database_code 2239603
_cod_database_fobs_code 2239603

loop_
_symmetry_equiv_pos_as_xyz
'x, y, z'
'-x, -y, z+1/2'
'x, -y, -z'
'-x, y, -z+1/2'
'x+1/2, y+1/2, z'
'-x+1/2, -y+1/2, z+1/2'
'x+1/2, -y+1/2, -z'
'-x+1/2, y+1/2, -z+1/2'
'-x, -y, -z'
'x, y, -z-1/2'
'-x, y, z'
'x, -y, z-1/2'
'-x+1/2, -y+1/2, -z'
'x+1/2, y+1/2, -z-1/2'
'-x+1/2, y+1/2, z'
'x+1/2, -y+1/2, z-1/2'

loop_
_atom_site_type_symbol
_atom_site_label
_atom_site_fract_x
_atom_site_fract_y
_atom_site_fract_z
_atom_site_U_iso_or_equiv
_atom_site_adp_type
_atom_site_calc_flag
_atom_site_refinement_flags
_atom_site_occupancy
_atom_site_symmetry_multiplicity
O O1 0.67161(8) 0.07053(19) 0.35355(5) 0.0435(3) Uani d . 1 1
O O4 0.5000 -0.1345(3) 0.2500 0.0388(4) Uani d S 1 4
O O2 0.79263(8) 0.04117(18) 0.43921(5) 0.0413(3) Uani d . 1 1
O O5 0.33035(11) 0.4166(2) 0.7500 0.0379(3) Uani d S 1 2
O O3 0.5000 0.3004(4) 0.2500 0.0533(6) Uani d S 1 4
N N1 0.5000 0.0321(2) 0.43101(7) 0.0270(3) Uani d S 1 2
C C2 0.59630(8) 0.01679(18) 0.46407(6) 0.0259(3) Uani d . 1 1
C C7 0.69421(10) 0.0441(2) 0.41465(6) 0.0310(3) Uani d . 1 1
Li Li1 0.5000 0.0823(7) 0.32284(17) 0.0463(8) Uani d S 1 2
H H4 0.555(2) -0.229(5) 0.2500 0.070(9) Uiso d S 1 2
H H3 0.445(3) 0.377(7) 0.2500 0.097(13) Uiso d S 1 2
H H5 0.2920(19) 0.432(3) 0.7135(10) 0.068(7) Uiso d . 1 1
H H2 0.797(3) 0.0000 0.5000 0.097(12) Uiso d S 1 2
O O6 0.5000 0.4486(17) 0.3733(5) 0.077(2) Uani d SPD 0.25 2
H H61 0.5000 0.578(7) 0.386(7) 0.115 Uiso d SPD 0.25 2
H H62 0.5000 0.39(2) 0.413(4) 0.115 Uiso d SPD 0.25 2

loop_
_atom_site_aniso_label
_atom_site_aniso_U_11
_atom_site_aniso_U_22
_atom_site_aniso_U_33
_atom_site_aniso_U_12
_atom_site_aniso_U_13
_atom_site_aniso_U_23
O1 0.0302(5) 0.0732(8) 0.0270(5) -0.0022(4) 0.0051(3) 0.0037(4)
O4 0.0299(9) 0.0406(10) 0.0459(11) 0.000 0.000 0.000
O2 0.0207(4) 0.0659(7) 0.0374(5) -0.0024(4) 0.0029(3) 0.0018(4)
O5 0.0240(6) 0.0562(9) 0.0334(7) 0.0024(6) 0.000 0.000
O3 0.0336(11) 0.0356(11) 0.0908(18) 0.000 0.000 0.000
N1 0.0207(6) 0.0370(7) 0.0232(6) 0.000 0.000 -0.0010(5)
C2 0.0198(5) 0.0335(6) 0.0244(5) -0.0005(4) 0.0010(4) -0.0025(4)
C7 0.0226(5) 0.0410(7) 0.0295(6) -0.0015(4) 0.0048(4) -0.0021(5)
Li1 0.0421(18) 0.070(2) 0.0271(15) 0.000 0.000 0.0075(15)
O6 0.049(4) 0.101(7) 0.081(5) 0.000 0.000 -0.020(5)

loop_
_atom_type_symbol
_atom_type_description
_atom_type_scat_dispersion_real
_atom_type_scat_dispersion_imag
_atom_type_scat_source
C C 0.0033 0.0016 'International Tables Vol C Tables 4.2.6.8 and 6.1.1.4'
Li Li -0.0003 0.0001 'International Tables Vol C Tables 4.2.6.8 and 6.1.1.4'
N N 0.0061 0.0033 'International Tables Vol C Tables 4.2.6.8 and 6.1.1.4'
O O 0.0106 0.0060 'International Tables Vol C Tables 4.2.6.8 and 6.1.1.4'
H H 0.0000 0.0000 'International Tables Vol C Tables 4.2.6.8 and 6.1.1.4'

loop_
_geom_angle_atom_site_label_1
_geom_angle_atom_site_label_2
_geom_angle_atom_site_label_3
_geom_angle_site_symmetry_1
_geom_angle_site_symmetry_3
_geom_angle
C7 O1 Li1 . . 119.00(12)
Li1 O4 Li1 10_556 . 91.0(2)
Li1 O4 H4 10_556 . 118.2(11)
Li1 O4 H4 . . 118.2(11)
C7 O2 H2 . . 113.8(18)
Li1 O3 Li1 . 10_556 90.6(3)
Li1 O3 H3 . . 114.8(18)
Li1 O3 H3 10_556 . 114.8(18)
C2 N1 C2 . 11_655 121.76(13)
C2 N1 Li1 . . 119.12(7)
C2 N1 Li1 11_655 . 119.12(7)
N1 C2 C2 . 3_556 119.12(7)
N1 C2 C7 . . 111.44(10)
C2 C2 C7 3_556 . 129.43(6)
O1 C7 O2 . . 124.56(11)
O1 C7 C2 . . 116.56(11)
O2 C7 C2 . . 118.87(11)
O4 Li1 O3 . . 89.22(15)
O4 Li1 N1 . . 126.8(2)
O3 Li1 N1 . . 144.0(2)
O4 Li1 O1 . . 99.91(12)
O3 Li1 O1 . . 102.74(10)
N1 Li1 O1 . . 73.87(9)
O4 Li1 O1 . 11_655 99.91(12)
O3 Li1 O1 . 11_655 102.74(10)
N1 Li1 O1 . 11_655 73.87(9)
O1 Li1 O1 . 11_655 147.72(17)
O4 Li1 O6 . . 157.2(3)
O3 Li1 O6 . . 67.9(3)
N1 Li1 O6 . . 76.1(3)
O1 Li1 O6 . . 85.76(13)
O1 Li1 O6 11_655 . 85.76(13)
O4 Li1 Li1 . 10_556 44.52(11)
O3 Li1 Li1 . 10_556 44.70(13)
N1 Li1 Li1 . 10_556 171.28(12)
O1 Li1 Li1 . 10_556 106.01(9)
O1 Li1 Li1 11_655 10_556 106.01(9)
O6 Li1 Li1 . 10_556 112.6(3)
Li1 O6 H61 . . 174(10)
Li1 O6 H62 . . 85(10)
H61 O6 H62 . . 101(3)

loop_
_geom_bond_atom_site_label_1
_geom_bond_atom_site_label_2
_geom_bond_site_symmetry_2
_geom_bond_distance
_geom_bond_publ_flag
O1 C7 . 1.2242(16) ?
Li1 O1 . 2.1538(13) y
Li1 O1 11_655 2.1538(13) n
Li1 O3 . 1.982(4) y
Li1 O4 . 1.976(4) y
Li1 N1 . 2.116(3) y
O4 Li1 10_556 1.976(4) ?
O4 H4 . 0.90(3) ?
O2 C7 . 1.2780(15) ?
O2 H2 . 1.2057(19) ?
O5 H5 . 0.85(2) ?
O3 Li1 10_556 1.982(4) ?
O3 H3 . 0.82(4) ?
N1 C2 . 1.3289(12) ?
N1 C2 11_655 1.3289(12) ?
C2 C2 3_556 1.406(2) ?
C2 C7 . 1.5287(15) ?
Li1 O6 . 2.536(11) ?
Li1 Li1 10_556 2.817(7) ?
O6 H61 . 0.86(2) ?
O6 H62 . 0.87(2) ?

loop_
_geom_hbond_atom_site_label_D
_geom_hbond_atom_site_label_H
_geom_hbond_atom_site_label_A
_geom_hbond_site_symmetry_A
_geom_hbond_distance_DH
_geom_hbond_distance_HA
_geom_hbond_distance_DA
_geom_hbond_angle_DHA
O6 H62 N1 . 0.87(2) 2.28(11) 2.886(12) 127(12)
O5 H5 O1 7_456 0.85(2) 1.95(2) 2.7711(13) 163(2)
O3 H3 O5 3_566 0.82(4) 1.92(4) 2.730(2) 173(4)
O4 H4 O5 9_656 0.90(3) 1.83(3) 2.726(2) 179(3)
O2 H2 O2 3_556 1.206(3) 1.206(3) 2.409(3) 175.3(5)

loop_
_geom_torsion_atom_site_label_1
_geom_torsion_atom_site_label_2
_geom_torsion_atom_site_label_3
_geom_torsion_atom_site_label_4
_geom_torsion_site_symmetry_1
_geom_torsion_site_symmetry_4
_geom_torsion
C2 N1 C2 C2 11_655 3_556 0.1(3)
Li1 N1 C2 C2 . 3_556 -179.94(18)
C2 N1 C2 C7 11_655 . -178.85(10)
Li1 N1 C2 C7 . . 1.1(2)
Li1 O1 C7 O2 . . -177.66(16)
Li1 O1 C7 C2 . . 1.3(2)
N1 C2 C7 O1 . . -1.57(17)
C2 C2 C7 O1 3_556 . 179.61(16)
N1 C2 C7 O2 . . 177.46(12)
C2 C2 C7 O2 3_556 . -1.4(2)
Li1 O4 Li1 O3 10_556 . 0.0
Li1 O4 Li1 N1 10_556 . 180.0
Li1 O4 Li1 O1 10_556 . -102.80(12)
Li1 O4 Li1 O1 10_556 11_655 102.80(12)
Li1 O4 Li1 O6 10_556 . 0.000(4)
Li1 O3 Li1 O4 10_556 . 0.0
Li1 O3 Li1 N1 10_556 . 180.0
Li1 O3 Li1 O1 10_556 . 99.99(14)
Li1 O3 Li1 O1 10_556 11_655 -99.99(14)
Li1 O3 Li1 O6 10_556 . 180.000(2)
C2 N1 Li1 O4 . . 90.02(13)
C2 N1 Li1 O4 11_655 . -90.02(13)
C2 N1 Li1 O3 . . -89.98(13)
C2 N1 Li1 O3 11_655 . 89.98(13)
C2 N1 Li1 O1 . . -0.42(18)
C2 N1 Li1 O1 11_655 . 179.54(12)
C2 N1 Li1 O1 . 11_655 -179.55(12)
C2 N1 Li1 O1 11_655 11_655 0.42(18)
C2 N1 Li1 O6 . . -89.98(13)
C2 N1 Li1 O6 11_655 . 89.98(13)
C2 N1 Li1 Li1 . 10_556 90.02(13)
C2 N1 Li1 Li1 11_655 10_556 -90.02(13)
C7 O1 Li1 O4 . . -126.14(15)
C7 O1 Li1 O3 . . 142.40(14)
C7 O1 Li1 N1 . . -0.56(19)
C7 O1 Li1 O1 . 11_655 1.0(5)
C7 O1 Li1 O6 . . 76.2(3)
C7 O1 Li1 Li1 . 10_556 -171.48(10)
